data_2206579
loop_
_publ_author_name
'Ouarsal, Rachid'
'El Bali, Brahim'
'Lachkar, Mohammed'
'Dusek, Michal'
'Fejfarova, Karla'

_publ_section_title
;
 Diammonium tris[hexaaquanickel(II)] tetrakis[hydrogenphosphate(III)],
 (NH~4~)~2~[Ni(H~2~O)~6~]~3~(HPO~3~)~4~
;
_journal_coeditor_code WM6080
_journal_issue 8
_journal_name_full 'Acta Crystallographica Section E'
_journal_page_first i171
_journal_page_last i173
_journal_paper_doi 10.1107/S1600536805021720
_journal_volume 61
_journal_year 2005
_chemical_formula_iupac '(N H4)2 [Ni (H2 O)6]3 (H P O3)4'
_chemical_formula_moiety '2H4 N +, 3(H12 Ni O6), 4(H O3 P)'
_chemical_formula_structural '(N H4)2 (Ni (H2 O)6)3 (H P O3)4'
_chemical_formula_sum 'H48 N2 Ni3 O30 P4'
_chemical_formula_weight 856.3
_chemical_name_common 'Ammonium nickel phosphite 18-hydrate'
_chemical_name_systematic
;
Diammonium tris[hexaaquanickel(II)] tetrakis[hydrogenphosphate(III)]
;
_space_group_IT_number 12
_symmetry_cell_setting monoclinic
_symmetry_space_group_name_Hall '-C 2y'
_symmetry_space_group_name_H-M 'C 1 2/m 1'
_cell_angle_alpha 90
_cell_angle_beta 91.371(4)
_cell_angle_gamma 90
_cell_formula_units_Z 2
_cell_length_a 34.1405(15)
_cell_length_b 7.0197(3)
_cell_length_c 6.1550(3)
_cell_measurement_reflns_used 9240
_cell_measurement_temperature 296
_cell_measurement_theta_max 26.41
_cell_measurement_theta_min 3.31
_cell_volume 1474.66(12)
_computing_cell_refinement 'Crysalis RED (Oxford Diffraction, 2004)'
_computing_data_collection 'Crysalis CCD (Oxford Diffraction, 2004)'
_computing_data_reduction 'Crysalis RED'
_computing_molecular_graphics 'DIAMOND (Brandenburg & Putz, 2005)'
_computing_publication_material JANA2000
_computing_structure_refinement 'JANA2000 (Petricek <i>et al.</i>, 2000)'
_computing_structure_solution 'SIR2002 (Burla <i>et al.</i>, 2003)'
_diffrn_ambient_temperature 292
_diffrn_detector_area_resol_mean 8.3438
_diffrn_measured_fraction_theta_full 1.00
_diffrn_measurement_device_type 'Oxford Diffraction CCD'
_diffrn_measurement_method \w
_diffrn_radiation_monochromator graphite
_diffrn_radiation_source 'X-ray tube'
_diffrn_radiation_type MoK\a
_diffrn_radiation_wavelength 0.71069
_diffrn_reflns_av_R_equivalents 0.0236
_diffrn_reflns_av_sigmaI/netI 0.0155
_diffrn_reflns_limit_h_max 42
_diffrn_reflns_limit_h_min -42
_diffrn_reflns_limit_k_max 8
_diffrn_reflns_limit_k_min -8
_diffrn_reflns_limit_l_max 7
_diffrn_reflns_limit_l_min -7
_diffrn_reflns_number 9240
_diffrn_reflns_reduction_process
; Integration of the CCD images was done by program Crysalis RED
(Oxford diffraction, 2004). The same program was used for indexing of the
crystal shape, its refinement, absorption correction and data scaling.
;
_diffrn_reflns_theta_full 26.41
_diffrn_reflns_theta_max 26.41
_diffrn_reflns_theta_min 3.31
_exptl_absorpt_coefficient_mu 2.223
_exptl_absorpt_correction_T_max 0.77551
_exptl_absorpt_correction_T_min 0.57773
_exptl_absorpt_correction_type analytical
_exptl_absorpt_process_details '(CrysAlis RED; Oxford Diffraction, 2004)'
_exptl_crystal_colour colorless
_exptl_crystal_density_diffrn 1.92792
_exptl_crystal_density_method 'not measured'
_exptl_crystal_description block
_exptl_crystal_F_000 892
_exptl_crystal_size_max 0.169
_exptl_crystal_size_mid 0.125
_exptl_crystal_size_min 0.055
_refine_diff_density_max 0.41
_refine_diff_density_min -0.27
_refine_ls_extinction_method none
_refine_ls_goodness_of_fit_ref 1.08
_refine_ls_hydrogen_treatment mixed
_refine_ls_number_constraints 15
_refine_ls_number_parameters 143
_refine_ls_number_reflns 1642
_refine_ls_number_restraints 13
_refine_ls_R_factor_all 0.0261
_refine_ls_R_factor_gt 0.0199
_refine_ls_shift/su_max 0.0006
_refine_ls_shift/su_mean 0.0001
_refine_ls_structure_factor_coef Fsqd
_refine_ls_weighting_details 'w = 1/[\s^2^(I)+0.0016I^2^]'
_refine_ls_weighting_scheme sigma
_refine_ls_wR_factor_gt 0.0573
_refine_ls_wR_factor_ref 0.0599
_reflns_number_gt 1377
_reflns_number_total 1642
_reflns_threshold_expression I>3\s(I)
_cod_data_source_file wm6080.cif
_cod_data_source_block I
_cod_original_sg_symbol_H-M 'C 2/m'
_cod_database_code 2206579
_cod_database_fobs_code 2206579

loop_
_symmetry_equiv_pos_site_id
_symmetry_equiv_pos_as_xyz
1 x,y,z
2 -x,y,-z
3 -x,-y,-z
4 x,-y,z
5 1/2+x,1/2+y,z
6 1/2-x,1/2+y,-z
7 1/2-x,1/2-y,-z
8 1/2+x,1/2-y,z

loop_
_atom_site_label
_atom_site_fract_x
_atom_site_fract_y
_atom_site_fract_z
_atom_site_U_iso_or_equiv
_atom_site_adp_type
_atom_site_calc_flag
_atom_site_occupancy
_atom_site_type_symbol
P1 0.047159(18) 0 0.34182(10) 0.01445(19) Uani d 1 P
P2 0.205272(19) 0.5 0.38138(10) 0.01521(19) Uani d 1 P
Ni1 0.166658(9) 0 0.75185(5) 0.01621(11) Uani d 1 Ni
Ni2 0 0.5 0 0.01638(14) Uani d 1 Ni
O1 0.05781(4) 0.18031(18) 0.4679(2) 0.0213(4) Uani d 1 O
O2 0.06364(5) 0 0.1138(3) 0.0216(6) Uani d 1 O
O3 0.16078(5) 0.5 0.4108(3) 0.0236(6) Uani d 1 O
O4 0.21902(4) 0.31857(19) 0.2693(2) 0.0215(4) Uani d 1 O
O5 0.18991(6) 0 0.4425(3) 0.0212(6) Uani d 1 O
O6 0.20454(4) -0.2109(2) 0.8475(2) 0.0243(4) Uani d 1 O
O7 0.14102(6) 0 1.0527(3) 0.0424(8) Uani d 1 O
O8 0.12926(4) 0.2196(2) 0.6565(2) 0.0215(4) Uani d 1 O
O9 -0.03594(5) 0.2958(2) 0.1279(2) 0.0279(4) Uani d 1 O
O10 0.03699(7) 0.5 0.2646(3) 0.0345(7) Uani d 1 O
N1 0.11724(8) 0.5 0.0156(4) 0.0309(8) Uani d 1 N
H1 0.0085(8) 0 0.320(4) 0.0173 Uiso d 1 H
H2 0.2209(8) 0.5 0.561(4) 0.0182 Uiso d 1 H
H5 0.2024(5) -0.093(2) 0.408(3) 0.0254 Uiso d 1 H
H61 0.2261(4) -0.212(3) 0.793(3) 0.0292 Uiso d 1 H
H62 0.2067(7) -0.239(3) 0.9737(17) 0.0292 Uiso d 1 H
H71 0.1538(9) 0 1.166(3) 0.0509 Uiso d 1 H
H72 0.1177(4) 0 1.077(6) 0.0509 Uiso d 1 H
H81 0.1396(6) 0.299(2) 0.576(3) 0.0258 Uiso d 1 H
H82 0.1080(4) 0.199(3) 0.595(3) 0.0258 Uiso d 1 H
H91 -0.0436(6) 0.204(2) 0.059(3) 0.0335 Uiso d 1 H
H92 -0.0372(7) 0.274(3) 0.2570(17) 0.0335 Uiso d 1 H
H100 0.0421(7) 0.406(2) 0.337(3) 0.0414 Uiso d 1 H
H110 0.1298(9) 0.5 0.141(3) 0.037 Uiso d 1 H
H112 0.1218(6) 0.594(2) -0.074(3) 0.037 Uiso d 1 H
H113 0.0936(5) 0.5 0.065(5) 0.037 Uiso d 1 H

loop_
_atom_site_aniso_label
_atom_site_aniso_U_11
_atom_site_aniso_U_22
_atom_site_aniso_U_33
_atom_site_aniso_U_12
_atom_site_aniso_U_13
_atom_site_aniso_U_23
_atom_site_aniso_type_symbol
P1 0.0135(3) 0.0166(3) 0.0133(3) 0 -0.0001(2) 0 P
P2 0.0150(3) 0.0156(3) 0.0151(3) 0 0.0016(3) 0 P
Ni1 0.01300(18) 0.0204(2) 0.01529(18) 0 0.00040(13) 0 Ni
Ni2 0.0195(3) 0.0157(3) 0.0139(2) 0 0.00000(18) 0 Ni
O1 0.0266(7) 0.0167(7) 0.0203(6) 0.0002(6) -0.0031(5) -0.0018(5) O
O2 0.0223(10) 0.0272(10) 0.0153(9) 0 0.0029(7) 0 O
O3 0.0154(9) 0.0273(11) 0.0282(10) 0 0.0043(8) 0 O
O4 0.0229(7) 0.0176(7) 0.0240(6) 0.0003(6) 0.0048(5) -0.0040(6) O
O5 0.0249(11) 0.0155(10) 0.0235(10) 0 0.0066(8) 0 O
O6 0.0174(7) 0.0341(8) 0.0214(7) 0.0045(6) 0.0014(6) 0.0074(6) O
O7 0.0157(10) 0.094(2) 0.0173(10) 0 0.0019(8) 0 O
O8 0.0143(7) 0.0233(8) 0.0269(7) -0.0009(6) -0.0011(5) 0.0021(6) O
O9 0.0421(9) 0.0242(8) 0.0176(7) -0.0120(7) 0.0058(6) -0.0009(6) O
O10 0.0604(15) 0.0150(11) 0.0270(11) 0 -0.0245(11) 0 O
N1 0.0294(14) 0.0354(15) 0.0278(14) 0 -0.0001(11) 0 N

loop_
_atom_type_symbol
_atom_type_scat_dispersion_real
_atom_type_scat_dispersion_imag
_atom_type_scat_source
H 0.000 0.000 'International Tables Vol C Tables  4.2.6.8 and 6.1.1.1'
Ni 0.339 1.112 'International Tables Vol C Tables  4.2.6.8 and 6.1.1.1'
N 0.006 0.003 'International Tables Vol C Tables  4.2.6.8 and 6.1.1.1'
O 0.011 0.006 'International Tables Vol C Tables  4.2.6.8 and 6.1.1.1'
P 0.102 0.094 'International Tables Vol C Tables  4.2.6.8 and 6.1.1.1'

loop_
_geom_angle_atom_site_label_1
_geom_angle_atom_site_label_2
_geom_angle_atom_site_label_3
_geom_angle_site_symmetry_1
_geom_angle_site_symmetry_3
_geom_angle
_geom_angle_publ_flag
O1 P1 O1 . 4_555 112.30(8) yes
O1 P1 O2 . . 112.32(6) yes
O1 P1 H1 . . 106.1(6) yes
O1 P1 H1 . 3_556 77.5(3) ?
O1 P1 O1 4_555 . 112.30(8) ?
O1 P1 O2 4_555 . 112.32(6) ?
O1 P1 H1 4_555 . 106.1(6) ?
O1 P1 H1 4_555 3_556 77.5(3) ?
O2 P1 H1 . . 107.1(11) yes
O2 P1 H1 . 3_556 159.9(5) ?
O3 P2 O4 . . 111.66(6) yes
O3 P2 O4 . 4_565 111.66(6) ?
O3 P2 H2 . . 107.9(13) yes
O4 P2 O4 . 4_565 112.95(8) yes
O4 P2 H2 . . 106.1(6) yes
O4 P2 O4 4_565 . 112.95(8) ?
O4 P2 H2 4_565 . 106.1(6) ?
O5 Ni1 O6 . . 90.63(5) yes
O5 Ni1 O6 . 4_555 90.63(5) ?
O5 Ni1 O7 . . 177.38(8) yes
O5 Ni1 O8 . . 89.25(5) yes
O5 Ni1 O8 . 4_555 89.25(5) yes
O6 Ni1 O6 . 4_555 92.85(6) yes
O6 Ni1 O7 . . 91.17(5) yes
O6 Ni1 O8 . . 178.51(5) yes
O6 Ni1 O8 . 4_555 85.66(5) yes
O6 Ni1 O6 4_555 . 92.85(6) ?
O6 Ni1 O7 4_555 . 91.17(5) ?
O6 Ni1 O8 4_555 . 85.66(5) ?
O6 Ni1 O8 4_555 4_555 178.51(5) ?
O7 Ni1 O8 . . 89.00(5) yes
O7 Ni1 O8 . 4_555 89.00(5) ?
O8 Ni1 O8 . 4_555 95.82(5) yes
O8 Ni1 O8 4_555 . 95.82(5) ?
O9 Ni2 O9 . 3_565 180 yes
O9 Ni2 O9 . 2_555 91.57(6) yes
O9 Ni2 O9 . 4_565 88.43(6) yes
O9 Ni2 O10 . . 93.34(6) yes
O9 Ni2 O10 . 3_565 86.66(6) yes
O9 Ni2 O9 3_565 . 180 ?
O9 Ni2 O9 3_565 2_555 88.43(6) ?
O9 Ni2 O9 3_565 4_565 91.57(6) ?
O9 Ni2 O10 3_565 . 86.66(6) ?
O9 Ni2 O10 3_565 3_565 93.34(6) ?
O9 Ni2 O9 2_555 . 91.57(6) ?
O9 Ni2 O9 2_555 3_565 88.43(6) ?
O9 Ni2 O9 2_555 4_565 180 ?
O9 Ni2 O10 2_555 . 86.66(6) ?
O9 Ni2 O10 2_555 3_565 93.34(6) ?
O9 Ni2 H91 2_555 . 81.0(4) ?
O9 Ni2 O9 4_565 . 88.43(6) ?
O9 Ni2 O9 4_565 3_565 91.57(6) ?
O9 Ni2 O9 4_565 2_555 180 ?
O9 Ni2 O10 4_565 . 93.34(6) ?
O9 Ni2 O10 4_565 3_565 86.66(6) ?
O10 Ni2 O10 . 3_565 180 yes
O10 Ni2 O10 3_565 . 180 ?
P1 O1 O8 . . 120.51(7) ?
P1 O1 O9 . 2_556 129.91(8) ?
P1 O1 O10 . . 113.82(7) ?
O1 O1 O2 4_555 . 60.01(4) ?
O1 O1 O8 4_555 . 95.88(6) ?
O1 O1 O9 4_555 2_556 107.22(6) ?
O1 O1 O10 4_555 . 147.61(7) ?
O2 O1 O8 . . 109.49(7) ?
O2 O1 O9 . 2_556 163.53(7) ?
O2 O1 O10 . . 92.44(6) ?
O8 O1 O9 . 2_556 80.88(5) ?
O8 O1 O10 . . 110.25(7) ?
O9 O1 O10 2_556 . 95.86(7) ?
P1 O2 O7 . 1_554 121.09(10) ?
P1 O2 O9 . 3_555 111.93(7) ?
P1 O2 O9 . 2_555 111.93(7) ?
O1 O2 O1 . 4_555 59.98(6) ?
O1 O2 O7 . 1_554 102.64(7) ?
O1 O2 O9 . 3_555 145.23(8) ?
O1 O2 O9 . 2_555 93.20(5) ?
O1 O2 O1 4_555 . 59.98(6) ?
O1 O2 O7 4_555 1_554 102.64(7) ?
O1 O2 O9 4_555 3_555 93.20(5) ?
O1 O2 O9 4_555 2_555 145.23(8) ?
O7 O2 O9 1_554 3_555 104.80(6) ?
O7 O2 O9 1_554 2_555 104.80(6) ?
O9 O2 O9 3_555 2_555 99.97(7) ?
O9 O2 O9 2_555 3_555 99.97(7) ?
P2 O3 O8 . . 118.14(7) ?
P2 O3 O8 . 4_565 118.14(7) ?
P2 O3 N1 . . 113.65(11) ?
O4 O3 O4 . 4_565 60.36(6) ?
O4 O3 O8 . . 98.72(4) ?
O4 O3 O8 . 4_565 151.55(8) ?
O4 O3 N1 . . 96.04(8) ?
O4 O3 H2 . . 54.6(6) ?
O4 O3 O4 4_565 . 60.36(6) ?
O4 O3 O8 4_565 . 151.55(8) ?
O4 O3 O8 4_565 4_565 98.72(4) ?
O4 O3 N1 4_565 . 96.04(8) ?
O8 O3 O8 . 4_565 92.73(7) ?
O8 O3 N1 . . 105.80(7) ?
O8 O3 H2 . . 98.2(5) ?
O8 O3 O8 4_565 . 92.73(7) ?
O8 O3 N1 4_565 . 105.80(7) ?
P2 O4 O5 . . 113.27(7) ?
P2 O4 O6 . 6_556 119.20(8) ?
P2 O4 O6 . 4_554 127.45(8) ?
O3 O4 O4 . 4_565 59.82(5) ?
O3 O4 O5 . . 88.91(6) ?
O3 O4 O6 . 6_556 153.05(7) ?
O3 O4 O6 . 4_554 109.84(7) ?
O4 O4 O5 4_565 . 146.59(7) ?
O4 O4 O6 4_565 6_556 94.34(6) ?
O4 O4 O6 4_565 4_554 106.03(6) ?
O5 O4 O6 . 6_556 114.05(7) ?
O5 O4 O6 . 4_554 94.97(6) ?
O6 O4 O6 6_556 4_554 83.19(5) ?
O6 O4 O6 4_554 6_556 83.19(5) ?
Ni1 O5 O4 . . 121.18(5) ?
Ni1 O5 O4 . 4_555 121.18(5) ?
Ni1 O5 O7 . 1_554 122.31(9) ?
Ni1 O5 H5 . . 116.9(14) ?
Ni1 O5 H5 . 4_555 116.9(14) ?
O4 O5 O4 . 4_555 113.18(8) ?
O4 O5 O6 . . 134.64(8) ?
O4 O5 O6 . 4_555 81.93(5) ?
O4 O5 O7 . 1_554 83.22(6) ?
O4 O5 O8 . . 90.73(4) ?
O4 O5 O8 . 4_555 153.37(7) ?
O4 O5 H5 . . 111.6(12) ?
O4 O5 O4 4_555 . 113.18(8) ?
O4 O5 O6 4_555 . 81.93(5) ?
O4 O5 O6 4_555 4_555 134.64(8) ?
O4 O5 O7 4_555 1_554 83.22(6) ?
O4 O5 O8 4_555 . 153.37(7) ?
O4 O5 O8 4_555 4_555 90.73(4) ?
O4 O5 H5 4_555 4_555 111.6(12) ?
O6 O5 O6 . 4_555 60.65(5) ?
O6 O5 O7 . 1_554 142.12(6) ?
O6 O5 O8 . . 89.50(6) ?
O6 O5 O8 . 4_555 57.20(5) ?
O6 O5 H5 . . 74.6(14) ?
O6 O5 H5 . 4_555 123.3(14) ?
O6 O5 O6 4_555 . 60.65(5) ?
O6 O5 O7 4_555 1_554 142.12(6) ?
O6 O5 O8 4_555 . 57.20(5) ?
O6 O5 O8 4_555 4_555 89.50(6) ?
O6 O5 H5 4_555 . 123.3(14) ?
O6 O5 H5 4_555 4_555 74.6(14) ?
O7 O5 O8 1_554 . 88.44(7) ?
O7 O5 O8 1_554 4_555 88.44(7) ?
O7 O5 H5 1_554 . 94.6(14) ?
O7 O5 H5 1_554 4_555 94.6(14) ?
O8 O5 O8 . 4_555 63.71(6) ?
O8 O5 H5 . . 157.7(13) ?
O8 O5 H5 . 4_555 94.2(12) ?
O8 O5 O8 4_555 . 63.71(6) ?
O8 O5 H5 4_555 . 94.2(12) ?
O8 O5 H5 4_555 4_555 157.7(13) ?
H5 O5 H5 . 4_555 107.6(17) ?
Ni1 O6 O4 . 6_546 118.13(7) ?
Ni1 O6 O4 . 4_556 124.90(7) ?
Ni1 O6 H61 . . 117.2(15) ?
Ni1 O6 H62 . . 120.0(15) ?
O4 O6 O4 6_546 4_556 96.81(5) ?
O4 O6 O5 6_546 . 83.25(6) ?
O4 O6 O6 6_546 4_555 85.66(5) ?
O4 O6 O7 6_546 . 142.68(7) ?
O4 O6 O8 6_546 4_555 139.82(6) ?
O4 O6 O4 4_556 6_546 96.81(5) ?
O4 O6 O5 4_556 . 165.70(7) ?
O4 O6 O6 4_556 4_555 106.03(6) ?
O4 O6 O7 4_556 . 81.36(6) ?
O4 O6 O8 4_556 4_555 122.35(6) ?
O5 O6 O6 . 4_555 59.67(4) ?
O5 O6 O7 . . 89.92(6) ?
O5 O6 O8 . 4_555 61.19(5) ?
O5 O6 H61 . . 77.9(14) ?
O5 O6 H62 . . 163.1(15) ?
O6 O6 O8 4_555 4_555 91.25(6) ?
O6 O6 H61 4_555 . 90.4(16) ?
O6 O6 H62 4_555 . 104.3(15) ?
O8 O6 H61 4_555 . 130.8(13) ?
O8 O6 H62 4_555 . 117.5(16) ?
H61 O6 H62 . . 110(2) ?
Ni1 O7 O2 . 1_556 124.48(10) ?
Ni1 O7 O5 . 1_556 119.69(9) ?
Ni1 O7 H71 . . 122(2) ?
Ni1 O7 H72 . . 127(3) ?
O2 O7 O5 1_556 1_556 115.83(9) ?
O2 O7 O6 1_556 . 143.31(6) ?
O2 O7 O6 1_556 4_555 143.31(6) ?
O2 O7 O8 1_556 . 90.05(7) ?
O2 O7 O8 1_556 4_555 90.05(7) ?
O2 O7 H71 1_556 . 113(2) ?
O5 O7 O6 1_556 . 86.52(7) ?
O5 O7 O6 1_556 4_555 86.52(7) ?
O5 O7 O8 1_556 . 139.69(6) ?
O5 O7 O8 1_556 4_555 139.69(6) ?
O5 O7 H72 1_556 . 113(3) ?
O6 O7 O6 . 4_555 60.56(6) ?
O6 O7 O8 . . 89.72(7) ?
O6 O7 O8 . 4_555 57.32(5) ?
O6 O7 H71 . . 88.9(18) ?
O6 O7 H72 . . 144.6(13) ?
O6 O7 O6 4_555 . 60.56(6) ?
O6 O7 O8 4_555 . 57.32(5) ?
O6 O7 O8 4_555 4_555 89.72(7) ?
O6 O7 H71 4_555 . 88.9(18) ?
O6 O7 H72 4_555 . 144.6(13) ?
O8 O7 O8 . 4_555 64.10(6) ?
O8 O7 H71 . . 141.2(11) ?
O8 O7 H72 . . 92(2) ?
O8 O7 O8 4_555 . 64.10(6) ?
O8 O7 H71 4_555 . 141.2(11) ?
O8 O7 H72 4_555 . 92(2) ?
H71 O7 H72 . . 111(3) ?
Ni1 O8 O1 . . 126.21(7) ?
Ni1 O8 O3 . . 116.46(6) ?
Ni1 O8 N1 . 1_556 111.93(7) ?
Ni1 O8 H81 . . 113.6(13) ?
Ni1 O8 H82 . . 122.2(16) ?
O1 O8 O3 . . 101.58(6) ?
O1 O8 O5 . . 113.36(6) ?
O1 O8 O6 . 4_555 172.82(7) ?
O1 O8 O7 . . 114.44(7) ?
O1 O8 N1 . 1_556 104.30(7) ?
O1 O8 H81 . . 101.7(13) ?
O3 O8 O5 . . 80.62(5) ?
O3 O8 O6 . 4_555 82.99(6) ?
O3 O8 O7 . . 143.35(7) ?
O3 O8 N1 . 1_556 89.87(6) ?
O3 O8 H82 . . 102.9(14) ?
O5 O8 O6 . 4_555 61.61(5) ?
O5 O8 O7 . . 90.76(6) ?
O5 O8 N1 . 1_556 142.26(8) ?
O5 O8 H81 . . 76.6(13) ?
O5 O8 H82 . . 109.2(13) ?
O6 O8 O7 4_555 . 61.91(6) ?
O6 O8 N1 4_555 1_556 81.09(7) ?
O6 O8 H81 4_555 . 82.4(13) ?
O6 O8 H82 4_555 . 168.5(15) ?
O7 O8 N1 . 1_556 75.40(5) ?
O7 O8 H81 . . 143.8(13) ?
O7 O8 H82 . . 113.5(14) ?
N1 O8 H81 1_556 . 94.0(12) ?
N1 O8 H82 1_556 . 108.5(14) ?
H81 O8 H82 . . 102.7(19) ?
Ni2 O9 O1 . 2_556 137.11(7) ?
Ni2 O9 O2 . 3_555 121.84(7) ?
Ni2 O9 H91 . . 122.8(15) ?
Ni2 O9 H92 . . 123.5(16) ?
O1 O9 O2 2_556 3_555 99.95(6) ?
O1 O9 O9 2_556 2_555 137.24(7) ?
O1 O9 O9 2_556 4_565 107.22(6) ?
O1 O9 O10 2_556 . 97.47(6) ?
O1 O9 O10 2_556 3_565 159.18(8) ?
O1 O9 H91 2_556 . 98.5(14) ?
O2 O9 O9 3_555 2_555 89.48(6) ?
O2 O9 O9 3_555 4_565 139.98(7) ?
O2 O9 O10 3_555 . 143.35(8) ?
O2 O9 O10 3_555 3_565 85.52(5) ?
O2 O9 H92 3_555 . 111.6(16) ?
O9 O9 O9 2_555 4_565 90 ?
O9 O9 O10 2_555 . 56.60(6) ?
O9 O9 O10 2_555 3_565 62.25(6) ?
O9 O9 H91 2_555 . 89.0(15) ?
O9 O9 H92 2_555 . 126.0(16) ?
O9 O9 O9 4_565 2_555 90 ?
O9 O9 O10 4_565 . 61.22(5) ?
O9 O9 O10 4_565 3_565 59.31(4) ?
O9 O9 H91 4_565 . 142.6(13) ?
O9 O9 H92 4_565 . 100.8(17) ?
O10 O9 O10 . 3_565 89.48(7) ?
O10 O9 H91 . . 141.9(15) ?
O10 O9 H92 . . 82.9(16) ?
O10 O9 O10 3_565 . 89.48(7) ?
O10 O9 H91 3_565 . 87.6(13) ?
O10 O9 H92 3_565 . 159.7(17) ?
H91 O9 H92 . . 110(2) ?
Ni2 O10 O1 . . 122.01(5) ?
Ni2 O10 O1 . 4_565 122.01(5) ?
Ni2 O10 H100 . . 124.1(14) ?
Ni2 O10 H100 . 4_565 124.1(14) ?
O1 O10 O1 . 4_565 115.21(9) ?
O1 O10 O9 . . 86.50(5) ?
O1 O10 O9 . 3_565 146.47(8) ?
O1 O10 O9 . 2_555 88.37(5) ?
O1 O10 O9 . 4_565 138.77(9) ?
O1 O10 H100 . 4_565 111.9(13) ?
O1 O10 O1 4_565 . 115.21(9) ?
O1 O10 O9 4_565 . 138.77(9) ?
O1 O10 O9 4_565 3_565 88.37(5) ?
O1 O10 O9 4_565 2_555 146.47(8) ?
O1 O10 O9 4_565 4_565 86.50(5) ?
O9 O10 O9 . 3_565 90.52(7) ?
O9 O10 O9 . 2_555 61.15(5) ?
O9 O10 O9 . 4_565 57.57(6) ?
O9 O10 H100 . . 86.1(15) ?
O9 O10 H100 . 4_565 135.5(16) ?
O9 O10 O9 3_565 . 90.52(7) ?
O9 O10 O9 3_565 2_555 61.38(6) ?
O9 O10 O9 3_565 4_565 61.15(5) ?
O9 O10 H100 3_565 . 152.3(14) ?
O9 O10 H100 3_565 4_565 93.3(13) ?
O9 O10 O9 2_555 . 61.15(5) ?
O9 O10 O9 2_555 3_565 61.38(6) ?
O9 O10 O9 2_555 4_565 90.52(7) ?
O9 O10 H100 2_555 . 93.3(13) ?
O9 O10 H100 2_555 4_565 152.3(14) ?
O9 O10 O9 4_565 . 57.57(6) ?
O9 O10 O9 4_565 3_565 61.15(5) ?
O9 O10 O9 4_565 2_555 90.52(7) ?
O9 O10 H100 4_565 . 135.5(16) ?
O9 O10 H100 4_565 4_565 86.1(15) ?
H100 O10 H100 . 4_565 108.2(18) ?
O3 N1 O8 . 1_554 123.90(8) ?
O3 N1 O8 . 4_564 123.90(8) ?
O3 N1 H112 . . 116.5(13) ?
O3 N1 H112 . 4_565 116.5(13) ?
O3 N1 H113 . . 100(2) ?
O8 N1 O8 1_554 4_564 82.17(8) ?
O8 N1 H110 1_554 . 125.3(11) ?
O8 N1 H112 1_554 . 90 ?
O8 N1 H113 1_554 . 113.8(14) ?
O8 N1 O8 4_564 1_554 82.17(8) ?
O8 N1 H110 4_564 . 125.3(11) ?
O8 N1 H112 4_564 4_565 90 ?
O8 N1 H113 4_564 . 113.8(14) ?
H110 N1 H112 . . 117.7(16) yes
H110 N1 H112 . 4_565 117.7(16) yes
H110 N1 H113 . . 98(3) yes
H112 N1 H112 . 4_565 97.6(16) yes
H112 N1 H113 . . 113.6(18) yes
H112 N1 H112 4_565 . 97.6(16) ?
H112 N1 H113 4_565 . 113.6(18) ?

loop_
_geom_bond_atom_site_label_1
_geom_bond_atom_site_label_2
_geom_bond_site_symmetry_2
_geom_bond_distance
_geom_bond_publ_flag
P1 O1 . 1.5240(13) yes
P1 O1 4_555 1.5240(13) ?
P1 O2 . 1.5245(19) yes
P1 H1 . 1.32(3) yes
P2 O3 . 1.5342(19) yes
P2 O4 . 1.5278(14) yes
P2 O4 4_565 1.5278(14) ?
P2 H2 . 1.22(3) yes
Ni1 O5 . 2.0801(19) yes
Ni1 O6 . 2.0433(14) yes
Ni1 O6 4_555 2.0433(14) ?
Ni1 O7 . 2.067(2) yes
Ni1 O8 . 2.0770(13) yes
Ni1 O8 4_555 2.0770(13) ?
Ni2 O9 . 2.0557(15) yes
Ni2 O9 3_565 2.0557(15) ?
Ni2 O9 2_555 2.0557(15) ?
Ni2 O9 4_565 2.0557(15) ?
Ni2 O10 . 2.037(2) yes
Ni2 O10 3_565 2.037(2) ?
O1 O1 4_555 2.5314(18) ?
O1 O2 . 2.5321(19) ?
O1 O8 . 2.6906(18) ?
O1 O9 2_556 2.7378(18) ?
O1 O10 . 2.6577(17) ?
O2 O7 1_554 2.678(3) ?
O2 O9 3_555 2.7111(18) ?
O2 O9 2_555 2.7111(18) ?
O3 O4 . 2.533(2) ?
O3 O4 4_565 2.533(2) ?
O3 O8 . 2.7199(19) ?
O3 O8 4_565 2.7199(19) ?
O3 N1 . 2.820(3) ?
O4 O4 4_565 2.5472(19) ?
O4 O5 . 2.6790(17) ?
O4 O6 6_556 2.7311(18) ?
O4 O6 4_554 2.7372(18) ?
O5 O6 . 2.932(2) ?
O5 O6 4_555 2.932(2) ?
O5 O7 1_554 2.890(3) ?
O5 O8 . 2.920(2) ?
O5 O8 4_555 2.920(2) ?
O5 H5 . 0.812(16) ?
O5 H5 4_555 0.812(16) ?
O6 O6 4_555 2.961(2) ?
O6 O7 . 2.936(2) ?
O6 O8 4_555 2.8012(18) ?
O6 H61 . 0.817(15) ?
O6 H62 . 0.803(12) ?
O7 O8 . 2.905(2) ?
O7 O8 4_555 2.905(2) ?
O7 H71 . 0.81(2) ?
O7 H72 . 0.813(15) ?
O8 N1 1_556 2.995(3) ?
O8 H81 . 0.828(18) ?
O8 H82 . 0.824(14) ?
O9 O9 2_555 2.947(2) ?
O9 O9 4_565 2.867(2) ?
O9 O10 . 2.977(3) ?
O9 O10 3_565 2.809(2) ?
O9 H91 . 0.815(18) ?
O9 H92 . 0.811(11) ?
O10 H100 . 0.811(17) ?
O10 H100 4_565 0.811(17) ?
N1 H110 . 0.87(2) ?
N1 H112 . 0.876(17) ?
N1 H112 4_565 0.876(17) ?
N1 H113 . 0.870(19) ?

loop_
_geom_hbond_atom_site_label_D
_geom_hbond_atom_site_label_H
_geom_hbond_atom_site_label_A
_geom_hbond_site_symmetry_A
_geom_hbond_distance_DH
_geom_hbond_distance_HA
_geom_hbond_distance_DA
_geom_hbond_angle_DHA
O5 H5 O4 4_555 0.812(16) 1.891(16) 2.6790(17) 163.1(19)
O6 H61 O4 6_546 0.817(15) 1.932(14) 2.7311(18) 166(2)
O6 H62 O4 4_556 0.803(12) 1.940(12) 2.7372(18) 172(2)
O7 H71 O5 1_556 0.81(2) 2.08(2) 2.890(3) 176(3)
O7 H72 O2 1_556 0.813(15) 1.865(14) 2.677(3) 176(4)
O8 H81 O3 . 0.828(18) 1.895(18) 2.7199(19) 173.8(18)
O8 H82 O1 . 0.824(14) 1.871(14) 2.6906(18) 173(2)
O9 H91 O2 2_555 0.815(18) 1.897(18) 2.7111(18) 176.2(19)
O9 H92 O1 2_556 0.811(11) 1.963(15) 2.7378(18) 159(2)
O10 H100 O1 . 0.811(11) 1.852(17) 2.6577(17) 172(2)
N1 H110 O3 . 0.87(2) 1.95(2) 2.820(3) 177(3)
N1 H112 O8 4_564 0.876(16) 2.133(17) 2.995(2) 168.0(16)
N1 H113 O10 . 0.870(19) 2.31(2) 3.171(4) 168(3)
